data_7702796
loop_
_publ_author_name
'Hart, Richard'
'Levason, William'
'Patel, Bhavesh'
'Reid, Gillian'

_publ_section_title
;
 Synthesis, properties and crystal structures of 6-, 7- and 8-coordinate
 Zr(iv) and Hf(iv) complexes involving thioether and selenoether ligands
;
_journal_issue 16
_journal_name_full 'Journal of the Chemical Society, Dalton Transactions'
_journal_page_first 3153
_journal_paper_doi 10.1039/b201080c
_journal_year 2002
_chemical_formula_moiety 'C8 H20 Cl4 Hf S4 '
_chemical_formula_structural '[HfCl4{MeS(CH2)2SMe}2]'
_chemical_formula_sum 'C8 H20 Cl4 Hf S4'
_chemical_formula_weight 564.79
_space_group_IT_number 96
_space_group_name_Hall 'P 4nw 2abw'
_space_group_name_H-M_alt 'P 43 21 2'
_symmetry_cell_setting tetragonal
_symmetry_Int_Tables_number 96
_symmetry_space_group_name_H-M 'P 43 21 2'
_audit_creation_date 2002-02-18
_audit_creation_method 'by teXsan for Windows v1.06'
_cell_angle_alpha 90
_cell_angle_beta 90
_cell_angle_gamma 90
_cell_formula_units_Z 4
_cell_length_a 9.9760(2)
_cell_length_b 9.9760(2)
_cell_length_c 17.4881(4)
_cell_measurement_reflns_used 0
_cell_measurement_temperature 120.0(1)
_cell_measurement_theta_max 0.0
_cell_measurement_theta_min 0.0
_cell_volume 1740.43(6)
_computing_cell_refinement 'Nonius CCD Diffractometer Control'
_computing_data_collection 'Nonius CCD Diffractometer Control'
_computing_data_reduction 'teXsan for Windows version 1.06 (MSC, 1997-1999)'
_computing_publication_material 'teXsan for Windows version 1.06 (MSC, 1997-1999)'
_computing_structure_refinement 'teXsan for Windows version 1.06 (MSC, 1997-1999)'
_computing_structure_solution
;
DIRDIF92 PATTY (Beurskens, 1992)
;
_diffrn_ambient_temperature 120.0(1)
_diffrn_measurement_device 'Nonius Kappa CCD'
_diffrn_orient_matrix_UB_11 0.00000
_diffrn_orient_matrix_UB_12 0.00000
_diffrn_orient_matrix_UB_13 0.00000
_diffrn_orient_matrix_UB_21 0.00000
_diffrn_orient_matrix_UB_22 0.00000
_diffrn_orient_matrix_UB_23 0.00000
_diffrn_orient_matrix_UB_31 0.00000
_diffrn_orient_matrix_UB_32 0.00000
_diffrn_orient_matrix_UB_33 0.00000
_diffrn_radiation_detector CCD
_diffrn_radiation_monochromator graphite
_diffrn_radiation_source 'Nonius CCD rotating anode'
_diffrn_radiation_type 'Mo K\a'
_diffrn_radiation_wavelength 0.71073
_diffrn_reflns_av_R_equivalents 0.11969
_diffrn_reflns_av_sigmaI/netI 0.097
_diffrn_reflns_limit_h_max 12
_diffrn_reflns_limit_h_min -12
_diffrn_reflns_limit_k_max 12
_diffrn_reflns_limit_k_min -8
_diffrn_reflns_limit_l_max 21
_diffrn_reflns_limit_l_min -21
_diffrn_reflns_number 5914
_diffrn_reflns_reduction_process 'Lp corrections applied'
_diffrn_reflns_theta_max 26.36
_diffrn_reflns_theta_min 3.10
_diffrn_standards_decay_% 0.00
_diffrn_standards_interval_count 0
_diffrn_standards_number 0
_exptl_absorpt_coefficient_mu 7.054
_exptl_absorpt_correction_type SORTAV
_exptl_crystal_colour rod
_exptl_crystal_density_diffrn 2.155
_exptl_crystal_density_meas ?
_exptl_crystal_description colourless
_exptl_crystal_F_000 1088.00
_exptl_crystal_size_max 0.35
_exptl_crystal_size_mid 0.15
_exptl_crystal_size_min 0.15
_refine_diff_density_max -4.33_close_to_Hf
_refine_diff_density_min 3.97_close_to_Hf
_refine_ls_abs_structure_details checked
_refine_ls_abs_structure_Flack -0.0122(0.00121)
_refine_ls_extinction_coef -
_refine_ls_extinction_method none
_refine_ls_goodness_of_fit_all 2.868
_refine_ls_goodness_of_fit_ref 2.870
_refine_ls_hydrogen_treatment noref
_refine_ls_matrix_type full
_refine_ls_number_constraints 0
_refine_ls_number_parameters 73
_refine_ls_number_reflns 898
_refine_ls_number_restraints 0
_refine_ls_R_factor_all 0.0799
_refine_ls_R_factor_gt 0.0800
_refine_ls_shift/su_max 0.0400
_refine_ls_shift/su_mean 0.0060
_refine_ls_structure_factor_coef F
_refine_ls_weighting_details 'w = 1/[\s^2^(Fo)]'
_refine_ls_weighting_scheme sigma
_refine_ls_wR_factor_all 0.1090
_refine_ls_wR_factor_ref 0.1090
_reflns_number_gt 898
_reflns_number_total 1112
_reflns_threshold_expression I>3.00\s(I)
_cod_data_source_file b201080c.txt
_cod_data_source_block '_01bp029'
_cod_depositor_comments
;
The following automatic conversions were performed:

data item '_exptl_crystal_density_meas' value 'not measured' was
changed to '?' -- the value is perceived as not measured.

Automatic conversion script
Id: cif_fix_values 6909 2019-04-08 15:41:33Z antanas 
;
_cod_original_sg_symbol_H-M 'P 43 21 2  '
_cod_original_formula_sum 'C8 H20 Cl4 Hf S4 '
_cod_database_code 7702796

loop_
_symmetry_equiv_pos_as_xyz
'   +x,   +y,   +z'
'   -x,   -y,1/2+z'
1/2-y,1/2+x,3/4+z
1/2+y,1/2-x,1/4+z
'   +y,   +x,   -z'
'   -y,   -x,1/2-z'
1/2-x,1/2+y,3/4-z
1/2+x,1/2-y,1/4-z

loop_
_atom_site_label
_atom_site_fract_x
_atom_site_fract_y
_atom_site_fract_z
_atom_site_U_iso_or_equiv
_atom_site_occupancy
_atom_site_refinement_flags
_atom_site_adp_type
_atom_site_calc_flag
Hf(1) 0.02421(6) 0.0242 0.0000 0.0203(1) 1.000 S Uani d
Cl(1) 0.0817(5) 0.0699(4) 0.1350(2) 0.0280(11) 1.000 . Uani d
Cl(2) -0.1958(4) 0.1379(4) 0.0075(2) 0.0279(11) 1.000 . Uani d
S(1) 0.3030(4) 0.0674(4) 0.0098(2) 0.0287(12) 1.000 . Uani d
S(2) -0.1414(4) -0.1384(5) 0.0947(2) 0.0289(13) 1.000 . Uani d
C(1) 0.394(2) 0.030(2) -0.0765(9) 0.042(6) 1.000 . Uani d
C(2) 0.329(3) 0.246(2) 0.023(1) 0.079(10) 1.000 . Uani d
C(3) -0.046(2) -0.233(2) 0.1585(10) 0.044(5) 1.000 . Uiso d
C(4) -0.202(2) -0.268(2) 0.0348(11) 0.041(6) 1.000 . Uani d
H(1) 0.4762 -0.0100 -0.0641 0.046 1.000 . Uiso c
H(2) 0.3414 -0.0302 -0.1068 0.046 1.000 . Uiso c
H(3) 0.4076 0.1105 -0.1043 0.046 1.000 . Uiso c
H(4) 0.3141 0.2700 0.0760 0.091 1.000 . Uiso c
H(5) 0.4233 0.2674 0.0128 0.091 1.000 . Uiso c
H(6) -0.0711 -0.2091 0.2104 0.065 1.000 . Uiso c
H(7) -0.0605 -0.3248 0.1515 0.065 1.000 . Uiso c
H(8) 0.0468 -0.2123 0.1526 0.065 1.000 . Uiso c
H(9) -0.1296 -0.3245 0.0188 0.045 1.000 . Uiso c
H(10) -0.2653 -0.3219 0.0621 0.045 1.000 . Uiso c

loop_
_atom_site_aniso_label
_atom_site_aniso_U_11
_atom_site_aniso_U_22
_atom_site_aniso_U_33
_atom_site_aniso_U_12
_atom_site_aniso_U_13
_atom_site_aniso_U_23
Hf(1) 0.0272(4) 0.0272 0.0064(5) 0.0022(4) -0.0005 0.0005(3)
Cl(1) 0.051(3) 0.028(2) 0.005(2) 0.005(2) 0.001(2) 0.002(2)
Cl(2) 0.030(2) 0.032(2) 0.021(2) 0.000(2) 0.002(2) 0.004(2)
S(1) 0.031(2) 0.034(2) 0.021(2) 0.003(2) -0.007(2) -0.003(2)
S(2) 0.032(3) 0.034(3) 0.020(2) 0.001(2) 0.004(2) 0.002(2)
C(1) 0.06(1) 0.058(12) 0.007(8) 0.012(10) -0.014(9) -0.007(9)
C(2) 0.12(2) 0.042(13) 0.08(2) -0.04(2) -0.01(2) -0.01(1)
C(4) 0.032(11) 0.055(13) 0.036(11) -0.024(9) -0.014(9) 0.021(10)

loop_
_atom_type_symbol
_atom_type_oxidation_number
_atom_type_number_in_cell
_atom_type_scat_dispersion_real
_atom_type_scat_dispersion_imag
_atom_type_scat_source
C 0 32 0.002 0.002
;International Tables for Crystallography
(1992, Vol. C, Table 6.1.1.2)
;
H 0 80 0.000 0.000
;International Tables for Crystallography
(1992, Vol. C, Table 6.1.1.2)
;
S 0 16 0.110 0.124
;International Tables for Crystallography
(1992, Vol. C, Table 6.1.1.2)
;
Cl 0 16 0.132 0.159
;International Tables for Crystallography
(1992, Vol. C, Tables 4.2.6.8 and 6.1.1.1)
;
Hf 0 4 -1.118 6.185
;International Tables for Crystallography
(1992, Vol. C, Tables 4.2.6.8 and 6.1.1.1)
;

loop_
_geom_angle_atom_site_label_1
_geom_angle_atom_site_label_2
_geom_angle_atom_site_label_3
_geom_angle
_geom_angle_site_symmetry_3
_geom_angle_publ_flag
CL1 HF1 CL1 145.7(3) 5 ?
CL1 HF1 CL2 94.0(2) . ?
CL1 HF1 CL2 96.2(2) 5 ?
CL1 HF1 S1 71.6(2) . ?
CL1 HF1 S1 80.8(2) 5 ?
CL1 HF1 S2 71.6(2) . ?
CL1 HF1 S2 142.6(2) 5 ?
CL2 HF1 CL2 144.7(3) 5 ?
CL2 HF1 S1 143.3(2) . ?
CL2 HF1 S1 71.7(2) 5 ?
CL2 HF1 S2 73.5(2) . ?
CL2 HF1 S2 78.0(2) 5 ?
S1 HF1 S1 72.7(3) 5 ?
S1 HF1 S2 128.6(2) . ?
S1 HF1 S2 133.3(2) 5 ?
S2 HF1 S2 71.2(3) 5 ?
HF1 S1 C1 114.4(11) . ?
HF1 S1 C2 107.4(15) . ?
C1 S1 C2 103.7(20) . ?
HF1 S2 C3 111.4(11) . ?
HF1 S2 C4 105.7(10) . ?
C3 S2 C4 99.8(16) . ?
S1 C1 H1 109.6 . no
S1 C1 H2 108.8 . no
S1 C1 H3 109.2 . no
H1 C1 H2 109.8 . no
H1 C1 H3 110.4 . no
H2 C1 H3 109.1 . no
S1 C2 C2 114.8(23) 5 ?
S1 C2 H4 110.0 . no
S1 C2 H5 109.4 . no
H4 C2 H5 105.4 . no
S2 C3 H6 108.7 . no
S2 C3 H7 111.3 . no
S2 C3 H8 109.8 . no
H6 C3 H7 109.2 . no
H6 C3 H8 107.1 . no
H7 C3 H8 110.6 . no
S2 C4 C4 107.9(23) 5 ?
S2 C4 H9 110.0 . no
S2 C4 H10 110.0 . no
H9 C4 H10 107.8 . no

loop_
_geom_bond_atom_site_label_1
_geom_bond_atom_site_label_2
_geom_bond_distance
_geom_bond_site_symmetry_2
_geom_bond_publ_flag
HF1 CL1 2.472(6) . ?
HF1 CL1 2.472(6) 5 ?
HF1 CL2 2.474(6) . ?
HF1 CL2 2.474(6) 5 ?
HF1 S1 2.820(7) . ?
HF1 S1 2.820(7) 5 ?
HF1 S2 2.846(7) . ?
HF1 S2 2.846(7) 5 ?
S1 C1 1.80(3) . ?
S1 C2 1.81(4) . ?
S2 C3 1.75(3) . ?
S2 C4 1.77(3) . ?
C1 H1 0.94 . no
C1 H2 0.96 . no
C1 H3 0.95 . no
C2 C2 1.42(9) . ?
C2 H4 0.97 . no
C2 H5 0.98 . no
C3 H6 0.97 . no
C3 H7 0.93 . no
C3 H8 0.96 . no
C4 C4 1.53(6) 5 ?
C4 H9 0.96 . no
C4 H10 0.96 . no

loop_
_geom_contact_atom_site_label_1
_geom_contact_atom_site_label_2
_geom_contact_distance
_geom_contact_site_symmetry_2
_geom_contact_publ_flag
C1 C2 3.59(5) 3_544 no
C3 C4 3.57(5) 8_545 no
